data_7047347
loop_
_publ_author_name
'Ma, Jinchao'
'Cheng, Guangbin'
'Ju, Xuehai'
'Yi, Zhenxin'
'Zhu, Shunguan'
'Zhang, Zaichao'
'Yang, Hongwei'

_publ_section_title
;
 Amino-nitramino functionalized triazolotriazines: a good balance between
 high energy and low sensitivity.
;
_journal_issue 41
_journal_name_full 'Dalton transactions (Cambridge, England : 2003)'
_journal_page_first 14483
_journal_page_last 14490
_journal_paper_doi 10.1039/c8dt03126f
_journal_volume 47
_journal_year 2018
_chemical_formula_moiety '2(H4 N), C4 H2 N10 O4, 3(H2 O)'
_chemical_formula_sum 'C4 H16 N12 O7'
_chemical_formula_weight 344.29
_space_group_crystal_system monoclinic
_space_group_IT_number 14
_space_group_name_Hall '-P 2ybc'
_space_group_name_H-M_alt 'P 1 21/c 1'
_symmetry_space_group_name_Hall '-P 2ybc'
_symmetry_space_group_name_H-M 'P 1 21/c 1'
_atom_sites_solution_hydrogens difmap
_audit_creation_method SHELXL-2014/7
_audit_update_record
;
2017-10-16 deposited with the CCDC.
2018-08-23 downloaded from the CCDC.
;
_cell_angle_alpha 90
_cell_angle_beta 90.749(4)
_cell_angle_gamma 90
_cell_formula_units_Z 4
_cell_length_a 8.8384(9)
_cell_length_b 20.599(2)
_cell_length_c 7.5457(8)
_cell_measurement_reflns_used 1417
_cell_measurement_temperature 173(2)
_cell_measurement_theta_max 25.03
_cell_measurement_theta_min 3.04
_cell_volume 1373.7(2)
_computing_structure_refinement 'SHELXL-2014/7 (Sheldrick, 2014)'
_diffrn_ambient_temperature 173(2)
_diffrn_measured_fraction_theta_full 0.992
_diffrn_measured_fraction_theta_max 0.990
_diffrn_measurement_device_type 'PHOTON 100 CMOS detector'
_diffrn_measurement_method 'omega scan'
_diffrn_radiation_type MoK\a
_diffrn_radiation_wavelength 0.71073
_diffrn_reflns_av_R_equivalents 0.0769
_diffrn_reflns_av_unetI/netI 0.0748
_diffrn_reflns_Laue_measured_fraction_full 0.992
_diffrn_reflns_Laue_measured_fraction_max 0.990
_diffrn_reflns_limit_h_max 10
_diffrn_reflns_limit_h_min -8
_diffrn_reflns_limit_k_max 24
_diffrn_reflns_limit_k_min -24
_diffrn_reflns_limit_l_max 8
_diffrn_reflns_limit_l_min -9
_diffrn_reflns_number 7267
_diffrn_reflns_point_group_measured_fraction_full 0.992
_diffrn_reflns_point_group_measured_fraction_max 0.990
_diffrn_reflns_theta_full 25.242
_diffrn_reflns_theta_max 25.367
_diffrn_reflns_theta_min 2.875
_diffrn_source 'fine-focus sealed tube'
_exptl_absorpt_coefficient_mu 0.151
_exptl_absorpt_correction_T_max 0.7452
_exptl_absorpt_correction_T_min 0.6689
_exptl_absorpt_correction_type multi-scan
_exptl_absorpt_process_details 'SADABS (Bruker, 2014)'
_exptl_crystal_density_diffrn 1.665
_exptl_crystal_description needle
_exptl_crystal_F_000 720
_exptl_crystal_size_max 0.310
_exptl_crystal_size_mid 0.140
_exptl_crystal_size_min 0.080
_refine_diff_density_max 0.301
_refine_diff_density_min -0.300
_refine_diff_density_rms 0.069
_refine_ls_extinction_method none
_refine_ls_goodness_of_fit_ref 1.034
_refine_ls_hydrogen_treatment refxyz
_refine_ls_matrix_type full
_refine_ls_number_parameters 256
_refine_ls_number_reflns 2492
_refine_ls_number_restraints 32
_refine_ls_restrained_S_all 1.030
_refine_ls_R_factor_all 0.1104
_refine_ls_R_factor_gt 0.0551
_refine_ls_shift/su_max 0.000
_refine_ls_shift/su_mean 0.000
_refine_ls_structure_factor_coef Fsqd
_refine_ls_weighting_details 'w=1/[\s^2^(Fo^2^)+(0.0509P)^2^+0.9942P] where P=(Fo^2^+2Fc^2^)/3'
_refine_ls_weighting_scheme calc
_refine_ls_wR_factor_gt 0.1106
_refine_ls_wR_factor_ref 0.1321
_reflns_Friedel_coverage 0.000
_reflns_number_gt 1590
_reflns_number_total 2492
_reflns_threshold_expression 'I > 2\s(I)'
_cod_data_source_file c8dt03126f2.cif
_cod_data_source_block 1
_cod_depositor_comments 'Adding full bibliography for 7047347--7047348.cif.'
_cod_original_cell_volume 1373.7(3)
_cod_database_code 7047347
_shelx_shelxl_version_number 2014/7
_shelx_space_group_comment
;
The symmetry employed for this shelxl refinement is uniquely defined
by the following loop, which should always be used as a source of
symmetry information in preference to the above space-group names.
They are only intended as comments.
;
_shelx_estimated_absorpt_t_min 0.955
_shelx_estimated_absorpt_t_max 0.988

loop_
_space_group_symop_operation_xyz
'x, y, z'
'-x, y+1/2, -z+1/2'
'-x, -y, -z'
'x, -y-1/2, z-1/2'

loop_
_atom_site_label
_atom_site_type_symbol
_atom_site_fract_x
_atom_site_fract_y
_atom_site_fract_z
_atom_site_U_iso_or_equiv
_atom_site_adp_type
_atom_site_occupancy
_atom_site_site_symmetry_order
_atom_site_calc_flag
_atom_site_refinement_flags_posn
_atom_site_refinement_flags_adp
C1 C 0.1689(4) 0.55377(15) 0.3949(4) 0.0178(7) Uani 1 1 d . .
C2 C 0.0135(4) 0.49349(14) 0.2523(4) 0.0166(7) Uani 1 1 d . .
C3 C -0.0760(4) 0.40568(14) 0.1108(4) 0.0187(7) Uani 1 1 d . .
C4 C 0.1722(4) 0.40156(16) 0.2165(4) 0.0237(8) Uani 1 1 d . .
N1 N 0.0244(3) 0.55217(12) 0.3236(3) 0.0181(6) Uani 1 1 d . .
N2 N 0.2509(3) 0.50009(12) 0.3757(4) 0.0210(7) Uani 1 1 d . .
N3 N 0.1480(3) 0.46184(13) 0.2833(4) 0.0219(7) Uani 1 1 d . .
N4 N -0.1046(3) 0.46635(12) 0.1662(3) 0.0182(6) Uani 1 1 d . .
N5 N 0.0568(3) 0.37312(12) 0.1311(3) 0.0208(7) Uani 1 1 d . .
N6 N 0.2069(3) 0.61235(12) 0.4723(4) 0.0208(7) Uani 1 1 d . .
N7 N 0.3426(3) 0.61810(13) 0.5450(3) 0.0206(6) Uani 1 1 d . .
N8 N -0.1803(3) 0.36536(12) 0.0280(4) 0.0214(7) Uani 1 1 d . .
N9 N -0.3153(3) 0.38676(13) -0.0226(4) 0.0235(7) Uani 1 1 d . .
N10 N 0.3065(3) 0.37488(15) 0.2399(4) 0.0291(8) Uani 1 1 d . .
H10A H 0.323(4) 0.3365(17) 0.199(5) 0.035 Uiso 1 1 d . U
H10B H 0.375(4) 0.3977(19) 0.290(5) 0.035 Uiso 1 1 d . U
N11 N 0.6237(3) 0.54615(13) 0.2428(4) 0.0245(7) Uani 1 1 d D .
H11A H 0.667(3) 0.5847(10) 0.269(4) 0.037 Uiso 1 1 d D U
H11B H 0.690(3) 0.5201(12) 0.191(3) 0.037 Uiso 1 1 d D U
H11C H 0.593(3) 0.5279(13) 0.345(3) 0.037 Uiso 1 1 d D U
H11D H 0.543(3) 0.5524(13) 0.172(3) 0.037 Uiso 1 1 d D U
N12 N 0.1886(4) 0.73819(16) 0.2943(5) 0.0308(8) Uani 1 1 d . .
H12A H 0.190(4) 0.7763(19) 0.367(5) 0.046 Uiso 1 1 d . U
H12B H 0.098(5) 0.7434(18) 0.217(5) 0.046 Uiso 1 1 d . U
H12C H 0.178(5) 0.705(2) 0.361(5) 0.046 Uiso 1 1 d . U
H12D H 0.285(5) 0.7318(18) 0.235(6) 0.046 Uiso 1 1 d . U
O1 O 0.3765(3) 0.67341(11) 0.6036(4) 0.0366(7) Uani 1 1 d . .
O2 O 0.4366(3) 0.57251(10) 0.5592(3) 0.0260(6) Uani 1 1 d . .
O3 O -0.3586(3) 0.44399(11) -0.0091(4) 0.0380(7) Uani 1 1 d . .
O4 O -0.4014(3) 0.34552(11) -0.0949(3) 0.0338(7) Uani 1 1 d . .
O5 O 0.1820(3) 0.34362(12) 0.6590(4) 0.0381(7) Uani 1 1 d D .
H5E H 0.170(5) 0.3278(17) 0.760(3) 0.046 Uiso 1 1 d D U
H5F H 0.118(4) 0.3728(14) 0.656(5) 0.046 Uiso 1 1 d D U
O6 O 0.5889(4) 0.74667(17) 0.8949(5) 0.0746(11) Uani 1 1 d D .
H6E H 0.517(3) 0.750(3) 0.966(5) 0.090 Uiso 1 1 d D U
H6F H 0.662(3) 0.746(2) 0.973(5) 0.090 Uiso 1 1 d D U
O7 O 0.0734(3) 0.25999(13) 0.9233(3) 0.0392(7) Uani 1 1 d D .
H7E H 0.074(5) 0.2899(13) 0.994(4) 0.047 Uiso 1 1 d D U
H7F H 0.109(3) 0.2281(12) 0.975(5) 0.047 Uiso 1 1 d D U

loop_
_atom_site_aniso_label
_atom_site_aniso_U_11
_atom_site_aniso_U_22
_atom_site_aniso_U_33
_atom_site_aniso_U_23
_atom_site_aniso_U_13
_atom_site_aniso_U_12
C1 0.0156(17) 0.0197(17) 0.0181(17) 0.0020(14) 0.0025(14) 0.0013(14)
C2 0.0151(18) 0.0173(16) 0.0174(16) 0.0048(14) 0.0034(14) 0.0031(14)
C3 0.026(2) 0.0142(16) 0.0162(17) 0.0029(13) 0.0037(15) -0.0011(15)
C4 0.031(2) 0.0206(18) 0.0198(18) -0.0002(14) 0.0034(16) 0.0023(16)
N1 0.0186(15) 0.0148(14) 0.0208(14) 0.0019(11) -0.0001(12) -0.0003(12)
N2 0.0209(16) 0.0184(15) 0.0237(15) -0.0056(12) -0.0030(13) -0.0041(12)
N3 0.0225(16) 0.0198(15) 0.0235(15) -0.0003(12) -0.0009(13) 0.0012(12)
N4 0.0204(16) 0.0145(14) 0.0196(14) 0.0012(11) 0.0004(12) -0.0003(12)
N5 0.0210(16) 0.0175(14) 0.0237(15) -0.0034(12) -0.0029(13) -0.0020(12)
N6 0.0178(15) 0.0175(14) 0.0271(16) -0.0004(12) -0.0033(13) 0.0003(12)
N7 0.0211(16) 0.0204(15) 0.0205(15) -0.0036(12) 0.0060(12) -0.0008(13)
N8 0.0180(16) 0.0168(14) 0.0292(16) 0.0004(12) -0.0034(13) 0.0002(12)
N9 0.0273(18) 0.0197(15) 0.0235(16) 0.0003(13) 0.0023(13) -0.0022(14)
N10 0.0208(17) 0.0197(16) 0.047(2) -0.0136(15) -0.0068(15) 0.0088(14)
N11 0.0251(17) 0.0237(16) 0.0245(16) -0.0044(13) -0.0052(13) 0.0017(13)
N12 0.041(2) 0.0193(16) 0.0325(19) -0.0015(14) 0.0077(17) 0.0002(16)
O1 0.0332(15) 0.0213(13) 0.0550(17) -0.0158(12) -0.0071(13) -0.0007(11)
O2 0.0201(13) 0.0197(13) 0.0382(15) -0.0048(11) -0.0037(11) 0.0037(10)
O3 0.0403(16) 0.0253(14) 0.0480(17) -0.0129(12) -0.0184(13) 0.0147(12)
O4 0.0262(15) 0.0278(14) 0.0472(16) -0.0071(12) -0.0056(12) -0.0043(11)
O5 0.0367(17) 0.0250(15) 0.0525(18) -0.0014(13) 0.0028(14) 0.0064(12)
O6 0.065(3) 0.052(2) 0.107(3) -0.020(2) 0.038(2) -0.0005(19)
O7 0.0537(18) 0.0294(15) 0.0343(16) -0.0023(12) -0.0071(14) 0.0089(14)

loop_
_atom_type_symbol
_atom_type_description
_atom_type_scat_dispersion_real
_atom_type_scat_dispersion_imag
_atom_type_scat_source
C C 0.0033 0.0016 'International Tables Vol C Tables 4.2.6.8 and 6.1.1.4'
H H 0.0000 0.0000 'International Tables Vol C Tables 4.2.6.8 and 6.1.1.4'
N N 0.0061 0.0033 'International Tables Vol C Tables 4.2.6.8 and 6.1.1.4'
O O 0.0106 0.0060 'International Tables Vol C Tables 4.2.6.8 and 6.1.1.4'

loop_
_geom_angle_atom_site_label_1
_geom_angle_atom_site_label_2
_geom_angle_atom_site_label_3
_geom_angle
N2 C1 N6 130.0(3)
N2 C1 N1 116.1(3)
N6 C1 N1 113.9(3)
N1 C2 N4 128.8(3)
N1 C2 N3 107.8(3)
N4 C2 N3 123.4(3)
N4 C3 N5 126.1(3)
N4 C3 N8 124.9(3)
N5 C3 N8 108.9(3)
N10 C4 N5 124.3(3)
N10 C4 N3 118.5(3)
N5 C4 N3 117.2(3)
C2 N1 C1 104.0(3)
C1 N2 N3 99.9(2)
C4 N3 C2 120.7(3)
C4 N3 N2 126.9(3)
C2 N3 N2 112.2(3)
C3 N4 C2 112.9(3)
C4 N5 C3 119.4(3)
N7 N6 C1 118.0(2)
O1 N7 O2 119.6(3)
O1 N7 N6 116.0(3)
O2 N7 N6 124.4(3)
N9 N8 C3 121.5(3)
O3 N9 O4 119.3(3)
O3 N9 N8 124.7(3)
O4 N9 N8 115.9(3)
C4 N10 H10A 120(2)
C4 N10 H10B 118(3)
H10A N10 H10B 123(4)
H11A N11 H11B 110.2(17)
H11A N11 H11C 108.3(16)
H11B N11 H11C 109.6(17)
H11A N11 H11D 109.7(17)
H11B N11 H11D 110.3(17)
H11C N11 H11D 108.7(17)
H12A N12 H12B 105(3)
H12A N12 H12C 109(4)
H12B N12 H12C 110(4)
H12A N12 H12D 111(3)
H12B N12 H12D 117(3)
H12C N12 H12D 105(4)
H5E O5 H5F 102(3)
H6E O6 H6F 98(3)
H7E O7 H7F 107(3)

loop_
_geom_bond_atom_site_label_1
_geom_bond_atom_site_label_2
_geom_bond_distance
C1 N2 1.331(4)
C1 N6 1.380(4)
C1 N1 1.380(4)
C2 N1 1.326(4)
C2 N4 1.344(4)
C2 N3 1.373(4)
C3 N4 1.343(4)
C3 N5 1.359(4)
C3 N8 1.384(4)
C4 N10 1.318(4)
C4 N5 1.334(4)
C4 N3 1.358(4)
N2 N3 1.385(4)
N6 N7 1.318(3)
N7 O1 1.257(3)
N7 O2 1.257(3)
N8 N9 1.324(4)
N9 O3 1.244(3)
N9 O4 1.260(3)
N10 H10A 0.86(3)
N10 H10B 0.85(4)
N11 H11A 0.902(19)
N11 H11B 0.893(19)
N11 H11C 0.902(19)
N11 H11D 0.898(19)
N12 H12A 0.96(4)
N12 H12B 0.99(4)
N12 H12C 0.86(4)
N12 H12D 0.98(5)
O5 H5E 0.837(18)
O5 H5F 0.827(18)
O6 H6E 0.84(2)
O6 H6F 0.868(19)
O7 H7E 0.816(18)
O7 H7F 0.827(18)
